data_4305760
loop_
_publ_author_name
'Peili Teo'
'L. L. Koh'
'T. S. Andy Hor'

_publ_section_title
;
Oligo- and Polymeric PdII and PtII Using Pyridyl Carboxylate Spacers for
Topology Control
;
_journal_name_full 'Inorganic Chemistry'
_journal_page_first 6464
_journal_page_last 6474
_journal_paper_doi 10.1021/ic8007238
_journal_volume 47
_journal_year 2008
_chemical_formula_sum 'C44.5 H35.5 Cl4.5 F3 N O5 P2 Pt S'
_chemical_formula_weight 1169.85
_chemical_name_systematic
; 
 ? 
;
_space_group_IT_number 2
_symmetry_cell_setting triclinic
_symmetry_space_group_name_Hall '-P 1'
_symmetry_space_group_name_H-M 'P -1'
_atom_sites_solution_hydrogens geom
_atom_sites_solution_primary direct
_atom_sites_solution_secondary difmap
_audit_creation_method SHELXL-97
_cell_angle_alpha 95.181(4)
_cell_angle_beta 102.305(4)
_cell_angle_gamma 102.492(4)
_cell_formula_units_Z 2
_cell_length_a 11.255(2)
_cell_length_b 12.468(3)
_cell_length_c 17.168(4)
_cell_measurement_reflns_used 5815
_cell_measurement_temperature 223(2)
_cell_measurement_theta_max 27.13
_cell_measurement_theta_min 2.45
_cell_volume 2274.5(9)
_computing_cell_refinement 'Bruker SMART'
_computing_data_collection 'Bruker SMART'
_computing_data_reduction 'Bruker SAINT'
_computing_molecular_graphics 'Bruker SHELXTL'
_computing_publication_material 'Bruker SHELXTL'
_computing_structure_refinement 'SHELXL-97 (Sheldrick, 1997)'
_computing_structure_solution 'SHELXS-97 (Sheldrick, 1990)'
_diffrn_ambient_temperature 223(2)
_diffrn_measured_fraction_theta_full 0.999
_diffrn_measured_fraction_theta_max 0.999
_diffrn_measurement_device_type 'CCD area detector'
_diffrn_measurement_method 'phi and omega scans'
_diffrn_radiation_monochromator graphite
_diffrn_radiation_source 'fine-focus sealed tube'
_diffrn_radiation_type MoK\a
_diffrn_radiation_wavelength 0.71073
_diffrn_reflns_av_R_equivalents 0.0326
_diffrn_reflns_av_sigmaI/netI 0.0381
_diffrn_reflns_limit_h_max 14
_diffrn_reflns_limit_h_min -14
_diffrn_reflns_limit_k_max 16
_diffrn_reflns_limit_k_min -16
_diffrn_reflns_limit_l_max 22
_diffrn_reflns_limit_l_min -22
_diffrn_reflns_number 30020
_diffrn_reflns_theta_full 27.50
_diffrn_reflns_theta_max 27.50
_diffrn_reflns_theta_min 1.69
_exptl_absorpt_coefficient_mu 3.523
_exptl_absorpt_correction_T_max 0.4611
_exptl_absorpt_correction_T_min 0.2263
_exptl_absorpt_correction_type 'Sadabs, (Sheldrick 2001)'
_exptl_crystal_colour Colourless
_exptl_crystal_density_diffrn 1.708
_exptl_crystal_density_meas 0
_exptl_crystal_density_method 'not measured'
_exptl_crystal_description Block
_exptl_crystal_F_000 1154
_exptl_crystal_size_max 0.60
_exptl_crystal_size_mid 0.43
_exptl_crystal_size_min 0.26
_refine_diff_density_max 1.508
_refine_diff_density_min -0.736
_refine_diff_density_rms 0.114
_refine_ls_extinction_method none
_refine_ls_goodness_of_fit_ref 1.049
_refine_ls_hydrogen_treatment mixed
_refine_ls_matrix_type full
_refine_ls_number_parameters 577
_refine_ls_number_reflns 10437
_refine_ls_number_restraints 0
_refine_ls_restrained_S_all 1.049
_refine_ls_R_factor_all 0.0366
_refine_ls_R_factor_gt 0.0318
_refine_ls_shift/su_max 0.003
_refine_ls_shift/su_mean 0.000
_refine_ls_structure_factor_coef Fsqd
_refine_ls_weighting_details 'calc w=1/[\s^2^(Fo^2^)+(0.0459P)^2^+0.8425P] where P=(Fo^2^+2Fc^2^)/3'
_refine_ls_weighting_scheme calc
_refine_ls_wR_factor_gt 0.0771
_refine_ls_wR_factor_ref 0.0793
_reflns_number_gt 9478
_reflns_number_total 10437
_reflns_threshold_expression >2sigma(I)
_cod_data_source_file ic8007238-file003_11.cif
_cod_data_source_block 7404_complex_6d
_cod_depositor_comments
;
The following automatic conversions were performed:
'_symmetry_cell_setting' value 'Triclinic' changed to 'triclinic'
according to '/home/saulius/struct/CIF-dictionaries/cif_core.dic'
dictionary named 'cif_core.dic' version 2.4.1 from 2010-06-29.

Automatic conversion script
Id: cif_fix_enum 1527 2010-12-29 10:47:43Z saulius 
;
_cod_original_cell_volume 2274.7(8)
_cod_original_formula_sum 'C44.50 H35.50 Cl4.50 F3 N O5 P2 Pt S'
_cod_database_code 4305760

loop_
_symmetry_equiv_pos_as_xyz
'x, y, z'
'-x, -y, -z'

loop_
_atom_site_label
_atom_site_type_symbol
_atom_site_fract_x
_atom_site_fract_y
_atom_site_fract_z
_atom_site_U_iso_or_equiv
_atom_site_adp_type
_atom_site_occupancy
_atom_site_symmetry_multiplicity
_atom_site_calc_flag
_atom_site_refinement_flags
_atom_site_disorder_assembly
_atom_site_disorder_group
Pt1 Pt 0.310685(11) 0.665202(10) 0.705777(7) 0.02240(5) Uani 1 1 d . . .
N1 N 0.2757(3) 0.7291(2) 0.59568(17) 0.0272(6) Uani 1 1 d . . .
P1 P 0.37730(8) 0.58572(7) 0.81488(5) 0.02319(17) Uani 1 1 d . . .
P2 P 0.16181(8) 0.72651(7) 0.75446(5) 0.02348(17) Uani 1 1 d . . .
O1 O 0.4448(2) 0.6193(2) 0.65596(15) 0.0309(5) Uani 1 1 d . . .
O2 O 0.5335(3) 0.6380(3) 0.55237(18) 0.0487(7) Uani 1 1 d . . .
C1 C 0.1868(4) 0.7795(3) 0.5644(2) 0.0360(8) Uani 1 1 d . . .
H1 H 0.1271 0.7895 0.5934 0.043 Uiso 1 1 calc R . .
C2 C 0.1797(4) 0.8174(4) 0.4910(2) 0.0452(10) Uani 1 1 d . . .
H2 H 0.1166 0.8532 0.4709 0.054 Uiso 1 1 calc R . .
C3 C 0.2651(4) 0.8026(4) 0.4474(3) 0.0496(11) Uani 1 1 d . . .
H3 H 0.2615 0.8278 0.3972 0.060 Uiso 1 1 calc R . .
C4 C 0.3563(4) 0.7499(4) 0.4789(2) 0.0421(9) Uani 1 1 d . . .
H4 H 0.4161 0.7387 0.4503 0.051 Uiso 1 1 calc R . .
C5 C 0.3593(3) 0.7139(3) 0.5523(2) 0.0297(7) Uani 1 1 d . . .
C6 C 0.4550(3) 0.6537(3) 0.5882(2) 0.0314(7) Uani 1 1 d . . .
C1A C 0.5070(3) 0.5222(3) 0.8081(2) 0.0286(7) Uani 1 1 d . . .
C2A C 0.6243(4) 0.5604(4) 0.8619(3) 0.0426(9) Uani 1 1 d . . .
H2A H 0.6403 0.6240 0.9000 0.051 Uiso 1 1 calc R . .
C3A C 0.7173(4) 0.5037(5) 0.8588(3) 0.0545(12) Uani 1 1 d . . .
H3A H 0.7966 0.5295 0.8945 0.065 Uiso 1 1 calc R . .
C4A C 0.6938(4) 0.4106(4) 0.8039(3) 0.0531(12) Uani 1 1 d . . .
H4A H 0.7565 0.3718 0.8027 0.064 Uiso 1 1 calc R . .
C5A C 0.5793(4) 0.3737(4) 0.7505(3) 0.0481(10) Uani 1 1 d . . .
H5A H 0.5646 0.3103 0.7124 0.058 Uiso 1 1 calc R . .
C6A C 0.4853(4) 0.4284(3) 0.7519(3) 0.0396(9) Uani 1 1 d . . .
H6A H 0.4070 0.4023 0.7151 0.048 Uiso 1 1 calc R . .
C1B C 0.2612(3) 0.4686(3) 0.8301(2) 0.0271(7) Uani 1 1 d . . .
C2B C 0.2895(4) 0.4097(3) 0.8941(2) 0.0368(8) Uani 1 1 d . . .
H2B H 0.3687 0.4311 0.9303 0.044 Uiso 1 1 calc R . .
C3B C 0.2005(4) 0.3196(3) 0.9041(3) 0.0430(9) Uani 1 1 d . . .
H3B H 0.2193 0.2806 0.9477 0.052 Uiso 1 1 calc R . .
C4B C 0.0839(4) 0.2862(3) 0.8503(3) 0.0412(9) Uani 1 1 d . . .
H4B H 0.0236 0.2256 0.8581 0.049 Uiso 1 1 calc R . .
C5B C 0.0570(4) 0.3412(3) 0.7864(3) 0.0420(9) Uani 1 1 d . . .
H5B H -0.0214 0.3180 0.7494 0.050 Uiso 1 1 calc R . .
C6B C 0.1468(3) 0.4330(3) 0.7757(2) 0.0345(8) Uani 1 1 d . . .
H6B H 0.1284 0.4702 0.7310 0.041 Uiso 1 1 calc R . .
C1C C 0.4389(3) 0.6870(3) 0.9052(2) 0.0258(7) Uani 1 1 d . . .
C2C C 0.4248(3) 0.6682(3) 0.9815(2) 0.0318(7) Uani 1 1 d . . .
H2C H 0.3768 0.5999 0.9888 0.038 Uiso 1 1 calc R . .
C3C C 0.4814(4) 0.7500(4) 1.0470(2) 0.0449(10) Uani 1 1 d . . .
H3C H 0.4716 0.7367 1.0985 0.054 Uiso 1 1 calc R . .
C4C C 0.5516(5) 0.8503(4) 1.0374(3) 0.0531(12) Uani 1 1 d . . .
H4C H 0.5898 0.9054 1.0822 0.064 Uiso 1 1 calc R . .
C5C C 0.5658(4) 0.8702(4) 0.9615(3) 0.0489(11) Uani 1 1 d . . .
H5C H 0.6133 0.9390 0.9545 0.059 Uiso 1 1 calc R . .
C6C C 0.5103(4) 0.7887(3) 0.8958(2) 0.0361(8) Uani 1 1 d . . .
H6C H 0.5209 0.8022 0.8444 0.043 Uiso 1 1 calc R . .
C1D C 0.1549(3) 0.7256(3) 0.8593(2) 0.0250(7) Uani 1 1 d . . .
C2D C 0.2226(3) 0.8174(3) 0.9162(2) 0.0309(7) Uani 1 1 d . . .
H2D H 0.2709 0.8789 0.9000 0.037 Uiso 1 1 calc R . .
C3D C 0.2193(4) 0.8184(3) 0.9963(2) 0.0370(8) Uani 1 1 d . . .
H3D H 0.2669 0.8796 1.0345 0.044 Uiso 1 1 calc R . .
C4D C 0.1462(4) 0.7298(3) 1.0204(2) 0.0392(9) Uani 1 1 d . . .
H4D H 0.1431 0.7309 1.0747 0.047 Uiso 1 1 calc R . .
C5D C 0.0775(4) 0.6391(3) 0.9641(3) 0.0432(10) Uani 1 1 d . . .
H5D H 0.0275 0.5788 0.9805 0.052 Uiso 1 1 calc R . .
C6D C 0.0815(3) 0.6362(3) 0.8841(2) 0.0340(8) Uani 1 1 d . . .
H6D H 0.0348 0.5741 0.8464 0.041 Uiso 1 1 calc R . .
C1E C 0.0053(3) 0.6514(3) 0.6973(2) 0.0274(7) Uani 1 1 d . . .
C2E C -0.1017(3) 0.6661(3) 0.7216(2) 0.0323(8) Uani 1 1 d . . .
H2E H -0.0932 0.7141 0.7690 0.039 Uiso 1 1 calc R . .
C3E C -0.2200(4) 0.6108(3) 0.6765(3) 0.0393(9) Uani 1 1 d . . .
H3E H -0.2915 0.6227 0.6924 0.047 Uiso 1 1 calc R . .
C4E C -0.2326(4) 0.5382(3) 0.6080(3) 0.0428(9) Uani 1 1 d . . .
H4E H -0.3129 0.5000 0.5776 0.051 Uiso 1 1 calc R . .
C5E C -0.1284(4) 0.5213(3) 0.5843(2) 0.0409(9) Uani 1 1 d . . .
H5E H -0.1378 0.4712 0.5378 0.049 Uiso 1 1 calc R . .
C6E C -0.0092(3) 0.5778(3) 0.6283(2) 0.0315(7) Uani 1 1 d . . .
H6E H 0.0617 0.5661 0.6114 0.038 Uiso 1 1 calc R . .
C1F C 0.1793(3) 0.8730(3) 0.7445(2) 0.0273(7) Uani 1 1 d . . .
C2F C 0.0783(4) 0.9222(3) 0.7374(2) 0.0361(8) Uani 1 1 d . . .
H2F H -0.0027 0.8788 0.7339 0.043 Uiso 1 1 calc R . .
C3F C 0.0978(4) 1.0359(3) 0.7353(3) 0.0434(9) Uani 1 1 d . . .
H3F H 0.0295 1.0690 0.7303 0.052 Uiso 1 1 calc R . .
C4F C 0.2148(4) 1.1001(3) 0.7405(3) 0.0443(10) Uani 1 1 d . . .
H4F H 0.2268 1.1769 0.7395 0.053 Uiso 1 1 calc R . .
C5F C 0.3153(4) 1.0524(3) 0.7472(2) 0.0402(9) Uani 1 1 d . . .
H5F H 0.3957 1.0968 0.7506 0.048 Uiso 1 1 calc R . .
C6F C 0.2983(4) 0.9390(3) 0.7491(2) 0.0333(8) Uani 1 1 d . . .
H6F H 0.3672 0.9067 0.7534 0.040 Uiso 1 1 calc R . .
S1 S -0.31492(13) 1.07066(10) 0.76081(8) 0.0584(3) Uani 1 1 d . . .
O3 O -0.3765(4) 1.0439(4) 0.8227(2) 0.0969(15) Uani 1 1 d . . .
O4 O -0.3933(7) 1.1168(5) 0.7013(4) 0.137(3) Uani 1 1 d . . .
O5 O -0.1942(6) 1.1269(7) 0.7766(5) 0.214(5) Uani 1 1 d . . .
C7 C -0.3262(6) 0.9421(5) 0.7028(5) 0.082(2) Uani 1 1 d . . .
F1 F -0.4325(5) 0.8780(4) 0.6881(4) 0.172(3) Uani 1 1 d . . .
F2 F -0.2562(8) 0.8863(6) 0.7476(6) 0.246(5) Uani 1 1 d . . .
F3 F -0.2793(6) 0.9537(4) 0.6423(3) 0.157(2) Uani 1 1 d . . .
C2S C 0.2384(5) 0.2372(6) 0.5175(3) 0.0732(17) Uani 1 1 d . . .
H2S H 0.2858 0.2843 0.4854 0.088 Uiso 1 1 calc R . .
Cl2A Cl 0.10894(15) 0.14465(19) 0.45184(10) 0.0994(7) Uani 1 1 d . . .
Cl2B Cl 0.18654(17) 0.32275(16) 0.58302(9) 0.0902(5) Uani 1 1 d . . .
Cl2C Cl 0.33658(13) 0.16394(16) 0.57092(9) 0.0850(5) Uani 1 1 d . . .
C1S C 0.0681(10) 1.0277(8) 1.0367(6) 0.054(2) Uani 0.50 1 d P A -1
H1S H 0.1311 0.9876 1.0600 0.065 Uiso 0.50 1 calc PR A -1
Cl1A Cl 0.0611(10) 1.0264(8) 0.9342(5) 0.095(3) Uani 0.50 1 d P A -1
Cl1B Cl 0.1129(3) 1.1643(2) 1.08483(17) 0.0679(7) Uani 0.50 1 d P A -1
Cl1C Cl -0.0805(7) 0.9603(6) 1.0506(5) 0.086(2) Uani 0.50 1 d P A -1

loop_
_atom_site_aniso_label
_atom_site_aniso_U_11
_atom_site_aniso_U_22
_atom_site_aniso_U_33
_atom_site_aniso_U_23
_atom_site_aniso_U_13
_atom_site_aniso_U_12
Pt1 0.02213(7) 0.02436(7) 0.02143(7) 0.00413(5) 0.00579(5) 0.00627(5)
N1 0.0283(14) 0.0292(14) 0.0240(14) 0.0048(11) 0.0057(11) 0.0070(12)
P1 0.0214(4) 0.0232(4) 0.0243(4) 0.0049(3) 0.0045(3) 0.0045(3)
P2 0.0235(4) 0.0251(4) 0.0223(4) 0.0033(3) 0.0061(3) 0.0064(3)
O1 0.0293(12) 0.0392(14) 0.0303(13) 0.0092(11) 0.0114(10) 0.0155(11)
O2 0.0420(16) 0.077(2) 0.0413(16) 0.0157(15) 0.0227(13) 0.0286(15)
C1 0.039(2) 0.044(2) 0.0318(19) 0.0097(16) 0.0132(16) 0.0175(17)
C2 0.051(2) 0.057(3) 0.038(2) 0.020(2) 0.0138(19) 0.026(2)
C3 0.057(3) 0.063(3) 0.036(2) 0.024(2) 0.016(2) 0.017(2)
C4 0.042(2) 0.057(3) 0.033(2) 0.0142(18) 0.0179(17) 0.0124(19)
C5 0.0265(17) 0.0342(18) 0.0271(17) 0.0026(14) 0.0075(14) 0.0046(14)
C6 0.0272(17) 0.0355(19) 0.0314(19) 0.0028(15) 0.0084(14) 0.0071(14)
C1A 0.0264(17) 0.0326(18) 0.0294(18) 0.0092(14) 0.0063(14) 0.0110(14)
C2A 0.031(2) 0.050(2) 0.044(2) 0.0054(19) 0.0053(17) 0.0104(17)
C3A 0.026(2) 0.083(4) 0.058(3) 0.018(3) 0.0047(19) 0.021(2)
C4A 0.049(3) 0.067(3) 0.064(3) 0.030(3) 0.027(2) 0.036(2)
C5A 0.058(3) 0.045(2) 0.055(3) 0.012(2) 0.025(2) 0.028(2)
C6A 0.039(2) 0.035(2) 0.047(2) 0.0055(17) 0.0099(18) 0.0128(16)
C1B 0.0257(16) 0.0211(15) 0.0336(18) 0.0036(13) 0.0093(14) 0.0016(13)
C2B 0.039(2) 0.0307(18) 0.037(2) 0.0096(16) 0.0038(16) 0.0039(16)
C3B 0.052(2) 0.034(2) 0.043(2) 0.0139(17) 0.0134(19) 0.0028(18)
C4B 0.042(2) 0.0250(18) 0.058(3) 0.0030(17) 0.025(2) 0.0017(16)
C5B 0.0271(18) 0.0295(19) 0.064(3) 0.0011(18) 0.0064(18) 0.0012(15)
C6B 0.0283(18) 0.0254(17) 0.047(2) 0.0061(16) 0.0045(16) 0.0054(14)
C1C 0.0249(16) 0.0273(16) 0.0231(16) 0.0028(13) 0.0011(13) 0.0066(13)
C2C 0.0326(18) 0.0332(18) 0.0300(18) 0.0080(15) 0.0063(15) 0.0089(15)
C3C 0.053(3) 0.055(3) 0.0265(19) 0.0042(18) 0.0065(18) 0.017(2)
C4C 0.065(3) 0.046(2) 0.034(2) -0.0096(19) -0.004(2) 0.003(2)
C5C 0.050(3) 0.036(2) 0.049(3) 0.0009(19) 0.003(2) -0.0043(18)
C6C 0.038(2) 0.0346(19) 0.0309(19) 0.0060(15) 0.0054(16) 0.0013(16)
C1D 0.0253(16) 0.0279(16) 0.0234(16) 0.0048(13) 0.0073(13) 0.0078(13)
C2D 0.0358(19) 0.0293(17) 0.0267(17) 0.0032(14) 0.0083(15) 0.0051(14)
C3D 0.046(2) 0.037(2) 0.0301(19) 0.0004(16) 0.0095(16) 0.0142(17)
C4D 0.047(2) 0.053(2) 0.0253(18) 0.0131(17) 0.0157(17) 0.0183(19)
C5D 0.048(2) 0.042(2) 0.044(2) 0.0214(19) 0.0194(19) 0.0061(18)
C6D 0.0334(19) 0.0302(18) 0.037(2) 0.0052(15) 0.0089(16) 0.0036(15)
C1E 0.0227(16) 0.0314(17) 0.0272(17) 0.0031(14) 0.0038(13) 0.0074(13)
C2E 0.0302(18) 0.0358(19) 0.0314(19) 0.0025(15) 0.0085(15) 0.0087(15)
C3E 0.0293(19) 0.043(2) 0.047(2) 0.0093(18) 0.0091(17) 0.0102(16)
C4E 0.0287(19) 0.044(2) 0.046(2) -0.0011(18) -0.0023(17) 0.0040(16)
C5E 0.040(2) 0.042(2) 0.034(2) -0.0040(17) -0.0011(17) 0.0076(17)
C6E 0.0300(18) 0.0344(18) 0.0303(18) 0.0016(15) 0.0061(14) 0.0108(15)
C1F 0.0350(18) 0.0263(16) 0.0226(16) 0.0030(13) 0.0088(14) 0.0099(14)
C2F 0.038(2) 0.0323(19) 0.039(2) 0.0042(16) 0.0108(17) 0.0107(16)
C3F 0.052(2) 0.037(2) 0.047(2) 0.0063(18) 0.014(2) 0.0205(19)
C4F 0.066(3) 0.0302(19) 0.045(2) 0.0109(17) 0.022(2) 0.0166(19)
C5F 0.050(2) 0.0320(19) 0.041(2) 0.0100(16) 0.0191(19) 0.0050(17)
C6F 0.0355(19) 0.0329(18) 0.0337(19) 0.0077(15) 0.0114(15) 0.0086(15)
S1 0.0645(8) 0.0436(6) 0.0579(7) -0.0120(5) 0.0283(6) -0.0117(5)
O3 0.108(3) 0.131(4) 0.039(2) -0.002(2) 0.028(2) -0.002(3)
O4 0.214(6) 0.125(4) 0.164(5) 0.096(4) 0.133(5) 0.117(5)
O5 0.093(4) 0.219(8) 0.249(9) -0.126(7) 0.068(5) -0.091(5)
C7 0.087(4) 0.050(3) 0.123(6) 0.002(3) 0.060(4) 0.012(3)
F1 0.145(4) 0.103(3) 0.225(6) -0.101(4) 0.097(4) -0.063(3)
F2 0.250(8) 0.174(6) 0.411(13) 0.149(8) 0.133(9) 0.160(6)
F3 0.235(6) 0.109(3) 0.172(5) -0.016(3) 0.155(5) 0.043(4)
C2S 0.045(3) 0.134(5) 0.051(3) 0.042(3) 0.016(2) 0.026(3)
Cl2A 0.0596(8) 0.1640(18) 0.0693(10) -0.0312(11) -0.0015(7) 0.0518(10)
Cl2B 0.0910(11) 0.1147(13) 0.0571(9) 0.0008(9) 0.0006(8) 0.0297(10)
Cl2C 0.0577(8) 0.1394(15) 0.0714(9) 0.0576(10) 0.0178(7) 0.0327(9)
C1S 0.071(6) 0.046(5) 0.055(6) 0.014(4) 0.018(5) 0.031(5)
Cl1A 0.166(7) 0.081(4) 0.059(2) 0.019(2) 0.044(3) 0.055(4)
Cl1B 0.0793(18) 0.0645(16) 0.0665(16) 0.0050(13) 0.0228(14) 0.0278(14)
Cl1C 0.070(2) 0.056(3) 0.149(7) 0.054(4) 0.045(3) 0.0165(19)

loop_
_atom_type_symbol
_atom_type_description
_atom_type_scat_dispersion_real
_atom_type_scat_dispersion_imag
_atom_type_scat_source
C C 0.0033 0.0016 'International Tables Vol C Tables 4.2.6.8 and 6.1.1.4'
H H 0.0000 0.0000 'International Tables Vol C Tables 4.2.6.8 and 6.1.1.4'
O O 0.0106 0.0060 'International Tables Vol C Tables 4.2.6.8 and 6.1.1.4'
N N 0.0061 0.0033 'International Tables Vol C Tables 4.2.6.8 and 6.1.1.4'
S S 0.1246 0.1234 'International Tables Vol C Tables 4.2.6.8 and 6.1.1.4'
F F 0.0171 0.0103 'International Tables Vol C Tables 4.2.6.8 and 6.1.1.4'
P P 0.1023 0.0942 'International Tables Vol C Tables 4.2.6.8 and 6.1.1.4'
Pt Pt -1.7033 8.3905 'International Tables Vol C Tables 4.2.6.8 and 6.1.1.4'
Cl Cl 0.1484 0.1585 'International Tables Vol C Tables 4.2.6.8 and 6.1.1.4'

loop_
_geom_angle_atom_site_label_1
_geom_angle_atom_site_label_2
_geom_angle_atom_site_label_3
_geom_angle
_geom_angle_site_symmetry_1
_geom_angle_site_symmetry_3
_geom_angle_publ_flag
O1 Pt1 N1 79.86(10) . . ?
O1 Pt1 P1 89.16(7) . . ?
N1 Pt1 P1 169.02(8) . . ?
O1 Pt1 P2 175.47(7) . . ?
N1 Pt1 P2 95.93(8) . . ?
P1 Pt1 P2 95.05(3) . . ?
C1 N1 C5 117.9(3) . . ?
C1 N1 Pt1 130.5(2) . . ?
C5 N1 Pt1 111.6(2) . . ?
C1C P1 C1B 111.37(16) . . ?
C1C P1 C1A 103.79(16) . . ?
C1B P1 C1A 101.41(16) . . ?
C1C P1 Pt1 111.75(11) . . ?
C1B P1 Pt1 113.92(12) . . ?
C1A P1 Pt1 113.75(12) . . ?
C1D P2 C1F 101.96(15) . . ?
C1D P2 C1E 104.45(16) . . ?
C1F P2 C1E 108.04(16) . . ?
C1D P2 Pt1 121.76(11) . . ?
C1F P2 Pt1 108.83(11) . . ?
C1E P2 Pt1 110.86(11) . . ?
C6 O1 Pt1 116.1(2) . . ?
N1 C1 C2 122.3(4) . . ?
C3 C2 C1 119.7(4) . . ?
C2 C3 C4 118.4(4) . . ?
C5 C4 C3 119.6(4) . . ?
N1 C5 C4 122.1(3) . . ?
N1 C5 C6 116.3(3) . . ?
C4 C5 C6 121.6(3) . . ?
O2 C6 O1 124.5(3) . . ?
O2 C6 C5 119.6(3) . . ?
O1 C6 C5 115.9(3) . . ?
C6A C1A C2A 119.4(3) . . ?
C6A C1A P1 118.8(3) . . ?
C2A C1A P1 121.6(3) . . ?
C3A C2A C1A 119.6(4) . . ?
C4A C3A C2A 120.2(4) . . ?
C3A C4A C5A 120.2(4) . . ?
C4A C5A C6A 120.9(4) . . ?
C5A C6A C1A 119.6(4) . . ?
C6B C1B C2B 119.2(3) . . ?
C6B C1B P1 120.1(3) . . ?
C2B C1B P1 120.6(3) . . ?
C3B C2B C1B 119.8(4) . . ?
C2B C3B C4B 120.6(4) . . ?
C5B C4B C3B 119.9(4) . . ?
C4B C5B C6B 119.9(4) . . ?
C1B C6B C5B 120.5(4) . . ?
C2C C1C C6C 119.0(3) . . ?
C2C C1C P1 125.1(3) . . ?
C6C C1C P1 115.8(3) . . ?
C3C C2C C1C 120.1(4) . . ?
C4C C3C C2C 120.7(4) . . ?
C3C C4C C5C 119.7(4) . . ?
C6C C5C C4C 120.0(4) . . ?
C5C C6C C1C 120.5(4) . . ?
C6D C1D C2D 119.1(3) . . ?
C6D C1D P2 121.5(3) . . ?
C2D C1D P2 119.4(3) . . ?
C3D C2D C1D 120.4(3) . . ?
C4D C3D C2D 120.2(4) . . ?
C3D C4D C5D 119.7(3) . . ?
C6D C5D C4D 120.7(3) . . ?
C5D C6D C1D 119.9(4) . . ?
C6E C1E C2E 118.7(3) . . ?
C6E C1E P2 120.0(3) . . ?
C2E C1E P2 121.3(3) . . ?
C3E C2E C1E 120.6(3) . . ?
C4E C3E C2E 119.8(4) . . ?
C5E C4E C3E 120.2(4) . . ?
C4E C5E C6E 120.5(4) . . ?
C5E C6E C1E 120.1(3) . . ?
C2F C1F C6F 119.1(3) . . ?
C2F C1F P2 121.7(3) . . ?
C6F C1F P2 119.1(3) . . ?
C3F C2F C1F 119.7(4) . . ?
C4F C3F C2F 120.9(4) . . ?
C3F C4F C5F 120.0(4) . . ?
C4F C5F C6F 120.2(4) . . ?
C5F C6F C1F 120.1(4) . . ?
O5 S1 O3 122.2(4) . . ?
O5 S1 O4 111.4(6) . . ?
O3 S1 O4 109.4(3) . . ?
O5 S1 C7 106.5(4) . . ?
O3 S1 C7 105.7(3) . . ?
O4 S1 C7 98.8(4) . . ?
F1 C7 F3 114.9(7) . . ?
F1 C7 F2 102.0(7) . . ?
F3 C7 F2 104.3(6) . . ?
F1 C7 S1 113.4(4) . . ?
F3 C7 S1 112.7(4) . . ?
F2 C7 S1 108.3(7) . . ?
Cl2C C2S Cl2A 110.1(4) . . ?
Cl2C C2S Cl2B 111.1(3) . . ?
Cl2A C2S Cl2B 109.5(3) . . ?
Cl1B C1S Cl1A 109.6(6) . . ?
Cl1B C1S Cl1C 110.3(6) . . ?
Cl1A C1S Cl1C 109.8(7) . . ?

loop_
_geom_bond_atom_site_label_1
_geom_bond_atom_site_label_2
_geom_bond_distance
_geom_bond_site_symmetry_2
_geom_bond_publ_flag
Pt1 O1 2.043(2) . ?
Pt1 N1 2.110(3) . ?
Pt1 P1 2.2607(9) . ?
Pt1 P2 2.2641(9) . ?
N1 C1 1.338(5) . ?
N1 C5 1.352(4) . ?
P1 C1C 1.814(3) . ?
P1 C1B 1.816(3) . ?
P1 C1A 1.824(3) . ?
P2 C1D 1.819(3) . ?
P2 C1F 1.821(3) . ?
P2 C1E 1.824(3) . ?
O1 C6 1.295(4) . ?
O2 C6 1.217(4) . ?
C1 C2 1.377(5) . ?
C2 C3 1.369(6) . ?
C3 C4 1.378(6) . ?
C4 C5 1.370(5) . ?
C5 C6 1.501(5) . ?
C1A C6A 1.390(5) . ?
C1A C2A 1.397(5) . ?
C2A C3A 1.391(6) . ?
C3A C4A 1.367(7) . ?
C4A C5A 1.369(7) . ?
C5A C6A 1.381(5) . ?
C1B C6B 1.377(5) . ?
C1B C2B 1.395(5) . ?
C2B C3B 1.384(5) . ?
C3B C4B 1.387(6) . ?
C4B C5B 1.361(6) . ?
C5B C6B 1.407(5) . ?
C1C C2C 1.387(5) . ?
C1C C6C 1.390(5) . ?
C2C C3C 1.384(6) . ?
C3C C4C 1.371(6) . ?
C4C C5C 1.384(6) . ?
C5C C6C 1.382(6) . ?
C1D C6D 1.393(5) . ?
C1D C2D 1.396(5) . ?
C2D C3D 1.383(5) . ?
C3D C4D 1.379(5) . ?
C4D C5D 1.385(6) . ?
C5D C6D 1.382(5) . ?
C1E C6E 1.390(5) . ?
C1E C2E 1.398(5) . ?
C2E C3E 1.384(5) . ?
C3E C4E 1.380(6) . ?
C4E C5E 1.371(6) . ?
C5E C6E 1.389(5) . ?
C1F C2F 1.393(5) . ?
C1F C6F 1.395(5) . ?
C2F C3F 1.392(5) . ?
C3F C4F 1.366(6) . ?
C4F C5F 1.376(6) . ?
C5F C6F 1.390(5) . ?
S1 O5 1.344(5) . ?
S1 O3 1.413(4) . ?
S1 O4 1.447(6) . ?
S1 C7 1.773(6) . ?
C7 F1 1.248(7) . ?
C7 F3 1.268(7) . ?
C7 F2 1.332(9) . ?
C2S Cl2C 1.747(5) . ?
C2S Cl2A 1.750(6) . ?
C2S Cl2B 1.754(6) . ?
C1S Cl1B 1.742(10) . ?
C1S Cl1A 1.742(12) . ?
C1S Cl1C 1.778(12) . ?
